data_7222953
loop_
_publ_author_name
'Frank, W.'
'Simon, A.'
'Hoenle, W.'

_publ_section_title
;
 Die Kristallstruktur von Ga3Cl7
;
_journal_name_full
;
Zeitschrift fuer Naturforschung, Teil B. Anorganische Chemie, Organische 
Chemie (42,1987-)
;
_journal_page_first 1
_journal_page_last 9
_journal_volume 45
_journal_year 1990
_chemical_formula_sum 'Cl7 Ga3'
_chemical_name_systematic 'Ga (Ga2 Cl7)'
_space_group_IT_number 33
_symmetry_space_group_name_Hall 'P 2c -2n'
_symmetry_space_group_name_H-M 'P n a 21'
_cell_angle_alpha 90
_cell_angle_beta 90
_cell_angle_gamma 90
_cell_formula_units_Z 4
_cell_length_a 11.818
_cell_length_b 8.897
_cell_length_c 10.575
_cell_volume 1111.906
_citation_journal_id_ASTM ZNBSEN
_cod_data_source_file Frank_ZNBSEN_1990_1994.cif
_cod_data_source_block Cl7Ga3
_cod_database_code 7222953

loop_
_symmetry_equiv_pos_as_xyz
x,y,z
-x,-y,z+1/2
-x+1/2,y+1/2,z+1/2
x+1/2,-y+1/2,z

loop_
_atom_site_label
_atom_site_type_symbol
_atom_site_fract_x
_atom_site_fract_y
_atom_site_fract_z
_atom_site_occupancy
_atom_site_U_iso_or_equiv
Ga3 Ga+1 0.8894 0.6384 0.1229 1 0.0
Cl2 Cl-1 0.714 0.546 0.3423 1 0.0
Cl4 Cl-1 0.9848 0.6661 0.4457 1 0.0
Cl5 Cl-1 0.5314 0.4588 0.6369 1 0.0
Ga2 Ga+3 0.8262 0.5701 0.5 1 0.0
Cl1 Cl-1 0.7428 0.7415 0.6324 1 0.0
Cl7 Cl-1 0.505 0.798 0.8151 1 0.0
Cl3 Cl-1 0.7109 0.5194 0.9079 1 0.0
Cl6 Cl-1 0.8439 0.3719 0.6158 1 0.0
Ga1 Ga+3 0.6138 0.6184 0.7601 1 0.0
